data_2237477
loop_
_publ_author_name
'Vazquez-Rodriguez, Saleta'
'Uriarte, Eugenio'
'Santana, Lourdes'

_publ_section_title
;
 3-(4-Methoxybenzoyl)-6-nitrocoumarin
;
_journal_coeditor_code GO2080
_journal_issue 3
_journal_name_full 'Acta Crystallographica Section E'
_journal_page_first o345
_journal_paper_doi 10.1107/S1600536813002948
_journal_volume 69
_journal_year 2013
_chemical_formula_iupac 'C17 H11 N1 O6'
_chemical_formula_moiety 'C17 H11 N1 O6'
_chemical_formula_sum 'C17 H11 N O6'
_chemical_formula_weight 325.27
_chemical_name_systematic
;
3-(4-Methoxybenzoyl)-6-nitrocoumarin
;
_space_group_crystal_system monoclinic
_space_group_IT_number 14
_space_group_name_Hall '-P 2yn'
_space_group_name_H-M_alt 'P 1 21/n 1'
_symmetry_space_group_name_Hall '-P 2yn'
_symmetry_space_group_name_H-M 'P 1 21/n 1'
_atom_sites_solution_hydrogens geom
_atom_sites_solution_primary direct
_atom_sites_solution_secondary difmap
_audit_creation_method 'WinGX routine CIF_UPDATE'
_cell_angle_alpha 90
_cell_angle_beta 95.401(15)
_cell_angle_gamma 90
_cell_formula_units_Z 4
_cell_length_a 8.875(3)
_cell_length_b 17.266(5)
_cell_length_c 9.174(3)
_cell_measurement_reflns_used 1848
_cell_measurement_temperature 100(2)
_cell_measurement_theta_max 26.17
_cell_measurement_theta_min 2.35
_cell_volume 1399.5(8)
_computing_cell_refinement 'SAINT (Bruker, 2007)'
_computing_data_collection 'APEX2 (Bruker, 2007)'
_computing_data_reduction 'SAINT (Bruker, 2007)'
_computing_molecular_graphics 'ORTEP-3 for Windows (Farrugia, 2012)'
_computing_publication_material 'WinGX (Farrugia, 2012)'
_computing_structure_refinement 'SHELXL97 (Sheldrick, 2008)'
_computing_structure_solution 'SIR97 (Altomare <i>et al.</i>, 1999)'
_diffrn_ambient_temperature 100(2)
_diffrn_measured_fraction_theta_full 0.988
_diffrn_measured_fraction_theta_max 0.988
_diffrn_measurement_device 'four-circle diffractometer'
_diffrn_measurement_device_type 'Bruker APEXII CCD'
_diffrn_measurement_method 'omega and phi scans'
_diffrn_radiation_monochromator graphite
_diffrn_radiation_source 'fine-focus sealed tube'
_diffrn_radiation_type MoK\a
_diffrn_radiation_wavelength 0.7107
_diffrn_reflns_av_R_equivalents 0.0537
_diffrn_reflns_limit_h_max 11
_diffrn_reflns_limit_h_min -11
_diffrn_reflns_limit_k_max 21
_diffrn_reflns_limit_k_min 0
_diffrn_reflns_limit_l_max 11
_diffrn_reflns_limit_l_min 0
_diffrn_reflns_number 30736
_diffrn_reflns_theta_full 26.47
_diffrn_reflns_theta_max 26.47
_diffrn_reflns_theta_min 2.36
_exptl_absorpt_coefficient_mu 0.119
_exptl_absorpt_correction_T_max 0.745374
_exptl_absorpt_correction_T_min 0.603679
_exptl_absorpt_correction_type multi-scan
_exptl_absorpt_process_details '(SADABS; Bruker, 2007)'
_exptl_crystal_colour colourless
_exptl_crystal_density_diffrn 1.544
_exptl_crystal_density_method 'not measured'
_exptl_crystal_description prism
_exptl_crystal_F_000 672
_exptl_crystal_size_max 0.67
_exptl_crystal_size_mid 0.14
_exptl_crystal_size_min 0.03
_refine_diff_density_max 0.388
_refine_diff_density_min -0.259
_refine_ls_extinction_method none
_refine_ls_goodness_of_fit_ref 0.914
_refine_ls_hydrogen_treatment constr
_refine_ls_matrix_type full
_refine_ls_number_parameters 219
_refine_ls_number_reflns 2864
_refine_ls_number_restraints 0
_refine_ls_restrained_S_all 0.914
_refine_ls_R_factor_all 0.0651
_refine_ls_R_factor_gt 0.0431
_refine_ls_shift/su_max 0
_refine_ls_shift/su_mean 0
_refine_ls_structure_factor_coef Fsqd
_refine_ls_weighting_details 'calc w=1/[\s^2^(Fo^2^)+(0.0871P)^2^+0.3903P] where P=(Fo^2^+2Fc^2^)/3'
_refine_ls_weighting_scheme calc
_refine_ls_wR_factor_gt 0.1111
_refine_ls_wR_factor_ref 0.1258
_reflns_number_gt 2200
_reflns_number_total 2864
_reflns_threshold_expression I>2\s(I)
_cod_data_source_file go2080.cif
_cod_data_source_block I
_cod_original_cell_volume 1399.6(7)
_cod_database_code 2237477
_cod_database_fobs_code 2237477

loop_
_space_group_symop_operation_xyz
'x, y, z'
'-x+1/2, y+1/2, -z+1/2'
'-x, -y, -z'
'x-1/2, -y-1/2, z-1/2'

loop_
_atom_site_type_symbol
_atom_site_label
_atom_site_fract_x
_atom_site_fract_y
_atom_site_fract_z
_atom_site_U_iso_or_equiv
_atom_site_adp_type
_atom_site_calc_flag
_atom_site_refinement_flags
_atom_site_occupancy
_atom_site_symmetry_multiplicity
C C2 0.0307(2) 0.13803(12) 0.5978(2) 0.0137(4) Uani d . 1 1
C C3 -0.0864(2) 0.16362(12) 0.6744(2) 0.0153(5) Uani d . 1 1
H H3 -0.1256 0.2145 0.6595 0.018 Uiso calc R 1 1
C C4 -0.1455(2) 0.11473(12) 0.7723(2) 0.0164(5) Uani d . 1 1
H H4 -0.2265 0.1310 0.8257 0.020 Uiso calc R 1 1
C C5 -0.0842(2) 0.04053(13) 0.7918(2) 0.0156(5) Uani d . 1 1
C C6 0.0352(2) 0.01480(13) 0.7193(2) 0.0147(5) Uani d . 1 1
H H6 0.0751 -0.0358 0.7364 0.018 Uiso calc R 1 1
C C7 0.0969(2) 0.06452(12) 0.6200(2) 0.0131(4) Uani d . 1 1
C C8 0.2244(2) 0.04597(12) 0.5416(2) 0.0135(4) Uani d . 1 1
H H8 0.2701 -0.0036 0.5544 0.016 Uiso calc R 1 1
C C9 0.2809(2) 0.09697(11) 0.4506(2) 0.0131(4) Uani d . 1 1
C C10 0.2034(2) 0.17126(12) 0.4186(2) 0.0149(5) Uani d . 1 1
C C15 0.4152(2) 0.07478(12) 0.3707(2) 0.0146(5) Uani d . 1 1
C C17 0.5336(2) 0.13255(12) 0.3473(2) 0.0147(5) Uani d . 1 1
C C18 0.5631(2) 0.19667(12) 0.4378(2) 0.0144(5) Uani d . 1 1
H H18 0.5055 0.2041 0.5189 0.017 Uiso calc R 1 1
C C19 0.6746(2) 0.24980(13) 0.4121(2) 0.0154(5) Uani d . 1 1
H H19 0.6941 0.2928 0.4756 0.018 Uiso calc R 1 1
C C20 0.7579(2) 0.23946(12) 0.2922(2) 0.0154(5) Uani d . 1 1
C C21 0.7319(2) 0.17463(12) 0.2022(2) 0.0171(5) Uani d . 1 1
H H21 0.7901 0.1671 0.1216 0.021 Uiso calc R 1 1
C C22 0.6222(2) 0.12166(12) 0.2302(2) 0.0146(5) Uani d . 1 1
H H22 0.6064 0.0773 0.1694 0.018 Uiso calc R 1 1
C C24 0.9071(3) 0.35368(12) 0.3471(2) 0.0205(5) Uani d . 1 1
H H24A 0.9528 0.3331 0.4406 0.031 Uiso calc R 1 1
H H24B 0.8180 0.3847 0.3641 0.031 Uiso calc R 1 1
H H24C 0.9809 0.3862 0.3027 0.031 Uiso calc R 1 1
N N11 -0.1513(2) -0.01184(11) 0.89252(19) 0.0186(4) Uani d . 1 1
O O1 0.08130(16) 0.18773(8) 0.49739(15) 0.0152(3) Uani d . 1 1
O O12 -0.11434(19) -0.08064(9) 0.89156(18) 0.0273(4) Uani d . 1 1
O O13 -0.24056(19) 0.01484(9) 0.97419(17) 0.0248(4) Uani d . 1 1
O O14 0.23187(18) 0.21826(9) 0.32929(17) 0.0224(4) Uani d . 1 1
O O16 0.42438(17) 0.00770(9) 0.32955(17) 0.0196(4) Uani d . 1 1
O O23 0.86233(17) 0.29040(8) 0.24994(16) 0.0185(4) Uani d . 1 1

loop_
_atom_site_aniso_label
_atom_site_aniso_U_11
_atom_site_aniso_U_22
_atom_site_aniso_U_33
_atom_site_aniso_U_12
_atom_site_aniso_U_13
_atom_site_aniso_U_23
C2 0.0131(10) 0.0141(10) 0.0138(10) -0.0044(9) 0.0010(8) 0.0002(8)
C3 0.0147(11) 0.0139(11) 0.0172(11) 0.0022(9) 0.0008(9) -0.0025(8)
C4 0.0141(11) 0.0192(11) 0.0163(11) -0.0001(9) 0.0030(9) -0.0046(9)
C5 0.0140(10) 0.0202(11) 0.0127(10) -0.0056(9) 0.0020(8) -0.0014(9)
C6 0.0145(11) 0.0150(11) 0.0143(11) -0.0009(9) 0.0004(9) -0.0011(8)
C7 0.0102(10) 0.0157(10) 0.0132(10) -0.0015(9) 0.0003(8) -0.0033(8)
C8 0.0139(10) 0.0110(10) 0.0154(10) 0.0009(9) -0.0006(8) -0.0031(8)
C9 0.0120(10) 0.0137(11) 0.0140(10) -0.0018(9) 0.0023(8) -0.0032(8)
C10 0.0112(11) 0.0165(11) 0.0172(11) -0.0016(9) 0.0034(9) -0.0018(9)
C15 0.0134(11) 0.0176(12) 0.0130(10) 0.0009(9) 0.0017(8) 0.0011(8)
C17 0.0132(11) 0.0170(12) 0.0143(10) 0.0037(9) 0.0038(8) 0.0031(8)
C18 0.0120(11) 0.0180(12) 0.0136(10) 0.0028(9) 0.0037(8) 0.0011(8)
C19 0.0155(11) 0.0161(10) 0.0145(11) 0.0022(9) 0.0014(8) -0.0008(9)
C20 0.0112(10) 0.0180(12) 0.0171(11) 0.0019(9) 0.0020(8) 0.0054(9)
C21 0.0154(11) 0.0212(12) 0.0155(11) 0.0034(9) 0.0063(8) 0.0008(9)
C22 0.0163(11) 0.0129(11) 0.0149(10) 0.0034(9) 0.0020(8) -0.0015(8)
C24 0.0198(12) 0.0183(11) 0.0232(12) -0.0040(10) 0.0013(9) 0.0031(9)
N11 0.0188(10) 0.0222(11) 0.0151(10) -0.0038(8) 0.0033(8) -0.0001(8)
O1 0.0138(8) 0.0141(7) 0.0183(8) 0.0015(6) 0.0047(6) 0.0019(6)
O12 0.0319(10) 0.0213(9) 0.0304(10) -0.0009(7) 0.0119(7) 0.0048(7)
O13 0.0268(9) 0.0303(9) 0.0195(8) -0.0015(8) 0.0134(7) -0.0017(7)
O14 0.0203(9) 0.0209(8) 0.0271(9) 0.0003(7) 0.0076(7) 0.0086(7)
O16 0.0204(8) 0.0160(8) 0.0234(9) 0.0007(7) 0.0070(7) -0.0037(6)
O23 0.0174(8) 0.0188(8) 0.0200(8) -0.0043(7) 0.0060(6) 0.0018(6)

loop_
_atom_type_symbol
_atom_type_description
_atom_type_scat_dispersion_real
_atom_type_scat_dispersion_imag
_atom_type_scat_source
C C 0.0033 0.0016 'International Tables Vol C Tables 4.2.6.8 and 6.1.1.4'
H H 0 0 'International Tables Vol C Tables 4.2.6.8 and 6.1.1.4'
N N 0.0061 0.0033 'International Tables Vol C Tables 4.2.6.8 and 6.1.1.4'
O O 0.0106 0.006 'International Tables Vol C Tables 4.2.6.8 and 6.1.1.4'

loop_
_geom_angle_atom_site_label_1
_geom_angle_atom_site_label_2
_geom_angle_atom_site_label_3
_geom_angle
O1 C2 C3 116.95(18)
O1 C2 C7 120.40(19)
C3 C2 C7 122.65(19)
C4 C3 C2 119.25(19)
C4 C3 H3 120.4
C2 C3 H3 120.4
C3 C4 C5 118.7(2)
C3 C4 H4 120.7
C5 C4 H4 120.7
C6 C5 C4 122.8(2)
C6 C5 N11 118.98(19)
C4 C5 N11 118.18(19)
C5 C6 C7 118.8(2)
C5 C6 H6 120.6
C7 C6 H6 120.6
C6 C7 C2 117.68(19)
C6 C7 C8 124.40(19)
C2 C7 C8 117.91(19)
C9 C8 C7 121.61(19)
C9 C8 H8 119.2
C7 C8 H8 119.2
C8 C9 C10 120.03(19)
C8 C9 C15 119.64(18)
C10 C9 C15 120.09(18)
O14 C10 O1 116.33(19)
O14 C10 C9 127.0(2)
O1 C10 C9 116.64(18)
O16 C15 C17 121.65(19)
O16 C15 C9 118.01(19)
C17 C15 C9 120.31(18)
C18 C17 C22 118.4(2)
C18 C17 C15 123.04(19)
C22 C17 C15 118.55(19)
C19 C18 C17 121.4(2)
C19 C18 H18 119.3
C17 C18 H18 119.3
C18 C19 C20 119.3(2)
C18 C19 H19 120.3
C20 C19 H19 120.3
O23 C20 C19 124.6(2)
O23 C20 C21 115.35(19)
C19 C20 C21 120.0(2)
C22 C21 C20 120.1(2)
C22 C21 H21 119.9
C20 C21 H21 119.9
C21 C22 C17 120.7(2)
C21 C22 H22 119.6
C17 C22 H22 119.6
O23 C24 H24A 109.5
O23 C24 H24B 109.5
H24A C24 H24B 109.5
O23 C24 H24C 109.5
H24A C24 H24C 109.5
H24B C24 H24C 109.5
O13 N11 O12 123.53(18)
O13 N11 C5 118.57(18)
O12 N11 C5 117.90(18)
C2 O1 C10 123.03(16)
C20 O23 C24 117.96(17)

loop_
_geom_bond_atom_site_label_1
_geom_bond_atom_site_label_2
_geom_bond_distance
C2 O1 1.365(2)
C2 C3 1.381(3)
C2 C7 1.405(3)
C3 C4 1.372(3)
C3 H3 0.9500
C4 C5 1.397(3)
C4 H4 0.9500
C5 C6 1.377(3)
C5 N11 1.459(3)
C6 C7 1.400(3)
C6 H6 0.9500
C7 C8 1.433(3)
C8 C9 1.343(3)
C8 H8 0.9500
C9 C10 1.472(3)
C9 C15 1.506(3)
C10 O14 1.197(3)
C10 O1 1.387(3)
C15 O16 1.223(3)
C15 C17 1.479(3)
C17 C18 1.394(3)
C17 C22 1.403(3)
C18 C19 1.386(3)
C18 H18 0.9500
C19 C20 1.393(3)
C19 H19 0.9500
C20 O23 1.361(3)
C20 C21 1.397(3)
C21 C22 1.377(3)
C21 H21 0.9500
C22 H22 0.9500
C24 O23 1.442(3)
C24 H24A 0.9800
C24 H24B 0.9800
C24 H24C 0.9800
N11 O13 1.230(2)
N11 O12 1.233(2)

loop_
_geom_torsion_atom_site_label_1
_geom_torsion_atom_site_label_2
_geom_torsion_atom_site_label_3
_geom_torsion_atom_site_label_4
_geom_torsion
O1 C2 C3 C4 177.38(18)
C7 C2 C3 C4 -2.6(3)
C2 C3 C4 C5 0.4(3)
C3 C4 C5 C6 1.4(3)
C3 C4 C5 N11 -177.98(19)
C4 C5 C6 C7 -1.0(3)
N11 C5 C6 C7 178.44(18)
C5 C6 C7 C2 -1.2(3)
C5 C6 C7 C8 177.66(19)
O1 C2 C7 C6 -176.97(17)
C3 C2 C7 C6 3.1(3)
O1 C2 C7 C8 4.1(3)
C3 C2 C7 C8 -175.89(19)
C6 C7 C8 C9 -178.2(2)
C2 C7 C8 C9 0.6(3)
C7 C8 C9 C10 -5.7(3)
C7 C8 C9 C15 179.94(18)
C8 C9 C10 O14 -171.9(2)
C15 C9 C10 O14 2.5(3)
C8 C9 C10 O1 6.1(3)
C15 C9 C10 O1 -179.58(17)
C8 C9 C15 O16 35.9(3)
C10 C9 C15 O16 -138.5(2)
C8 C9 C15 C17 -142.4(2)
C10 C9 C15 C17 43.2(3)
O16 C15 C17 C18 -152.9(2)
C9 C15 C17 C18 25.3(3)
O16 C15 C17 C22 25.9(3)
C9 C15 C17 C22 -155.83(19)
C22 C17 C18 C19 1.4(3)
C15 C17 C18 C19 -179.72(19)
C17 C18 C19 C20 0.8(3)
C18 C19 C20 O23 175.13(19)
C18 C19 C20 C21 -2.1(3)
O23 C20 C21 C22 -176.26(18)
C19 C20 C21 C22 1.2(3)
C20 C21 C22 C17 1.0(3)
C18 C17 C22 C21 -2.3(3)
C15 C17 C22 C21 178.75(19)
C6 C5 N11 O13 168.4(2)
C4 C5 N11 O13 -12.2(3)
C6 C5 N11 O12 -11.2(3)
C4 C5 N11 O12 168.27(19)
C3 C2 O1 C10 176.38(18)
C7 C2 O1 C10 -3.6(3)
O14 C10 O1 C2 176.75(18)
C9 C10 O1 C2 -1.4(3)
C19 C20 O23 C24 9.7(3)
C21 C20 O23 C24 -172.89(18)
